data_7114006
loop_
_publ_author_name
'Liu, Cai-Ming'
'Zhang, De-Qing'
'Xiong, Ming'
'Zhu, Dao-Ben'

_publ_section_title
;
 A novel two-dimensional mixed molybdenum--vanadium polyoxometalate with
 two types of cobalt(ii) complex fragments as bridgesElectronic
 supplementary information (ESI) available: synthesis and characterization
 of 1. Fig. S1: view of layers down the a axis of 1. Fig. S2: plots of \cT
 and \c--1 vs. T for 1. See http://www.rsc.org/suppdata/cc/b2/b202540j/
;
_journal_issue 13
_journal_name_full 'Chemical Communications'
_journal_page_first 1416
_journal_paper_doi 10.1039/b202540j
_journal_year 2002
_chemical_formula_sum 'C44 H57 Co3 Mo8 N12 O48.5 P V8'
_chemical_formula_weight 2912.82
_chemical_name_systematic
; 
? 
;
_space_group_IT_number 2
_symmetry_cell_setting triclinic
_symmetry_space_group_name_Hall '-P 1'
_symmetry_space_group_name_H-M 'P -1'
_atom_sites_solution_hydrogens geom
_atom_sites_solution_primary direct
_atom_sites_solution_secondary difmap
_audit_creation_method SHELXL-97
_cell_angle_alpha 105.17(3)
_cell_angle_beta 114.45(3)
_cell_angle_gamma 105.95(3)
_cell_formula_units_Z 2
_cell_length_a 12.837(3)
_cell_length_b 14.193(3)
_cell_length_c 14.590(3)
_cell_measurement_reflns_used 6367
_cell_measurement_temperature 293(2)
_cell_measurement_theta_max 33.406
_cell_measurement_theta_min 2.511
_cell_volume 2101.8(14)
_computing_cell_refinement
;
SMART:BRUKER MOLECULAR ANALYSIS Research
Tool V5.618 Copyr. 1997-00 BrukerAXS
;
_computing_data_collection
;
SMART:BRUKER MOLECULAR ANALYSIS Research
Tool V5.618 Copyr. 1997-00 BrukerAXS  
;
_computing_data_reduction 'Bruker SAINT'
_computing_molecular_graphics
;
Interactive Molecular Graphics XP, Virsion
4.2 for MSDOC(1990), Siemens Analytical
X-ray Instruments Inc., Madison, Wisconsin,
USA.
;
_computing_publication_material
;
Sheldrick, G. M.(1997) SHELXL97, Program
for the refinement of Crystal Structure,
University of Gottingen, Germany.
;
_computing_structure_refinement 'SHELXL-97 (Sheldrick, 1997)'
_computing_structure_solution 'SHELXS-97 (Sheldrick, 1990)'
_diffrn_ambient_temperature 293(2)
_diffrn_detector_area_resol_mean '15X15 microns'
_diffrn_measured_fraction_theta_full 0.892
_diffrn_measured_fraction_theta_max 0.892
_diffrn_measurement_device_type 'CCD area detector'
_diffrn_measurement_method 'phi and omega scans'
_diffrn_radiation_monochromator graphite
_diffrn_radiation_source 'fine-focus sealed tube'
_diffrn_radiation_type MoK\a
_diffrn_radiation_wavelength 0.71073
_diffrn_reflns_av_R_equivalents 0.0190
_diffrn_reflns_av_sigmaI/netI 0.0390
_diffrn_reflns_limit_h_max 18
_diffrn_reflns_limit_h_min -19
_diffrn_reflns_limit_k_max 21
_diffrn_reflns_limit_k_min -20
_diffrn_reflns_limit_l_max 22
_diffrn_reflns_limit_l_min -19
_diffrn_reflns_number 20147
_diffrn_reflns_theta_full 33.49
_diffrn_reflns_theta_max 33.49
_diffrn_reflns_theta_min 2.51
_exptl_absorpt_coefficient_mu 2.683
_exptl_absorpt_correction_T_max 1.000000
_exptl_absorpt_correction_T_min 0.780740
_exptl_absorpt_correction_type
;
empirical'(SADABS, Sheldrick 1996)
;
_exptl_crystal_colour Dark
_exptl_crystal_density_diffrn 2.301
_exptl_crystal_density_method 'not measured'
_exptl_crystal_description Block
_exptl_crystal_F_000 1409
_exptl_crystal_size_max 0.3
_exptl_crystal_size_mid 0.2
_exptl_crystal_size_min 0.1
_refine_diff_density_max 2.039
_refine_diff_density_min -1.073
_refine_diff_density_rms 0.163
_refine_ls_extinction_method none
_refine_ls_goodness_of_fit_ref 1.026
_refine_ls_hydrogen_treatment mixed
_refine_ls_matrix_type full
_refine_ls_number_parameters 607
_refine_ls_number_reflns 14695
_refine_ls_number_restraints 0
_refine_ls_restrained_S_all 1.026
_refine_ls_R_factor_all 0.0552
_refine_ls_R_factor_gt 0.0440
_refine_ls_shift/su_max 0.001
_refine_ls_shift/su_mean 0.000
_refine_ls_structure_factor_coef Fsqd
_refine_ls_weighting_details 'calc w=1/[\s^2^(Fo^2^)+(0.0775P)^2^+0.0000P] where P=(Fo^2^+2Fc^2^)/3'
_refine_ls_weighting_scheme calc
_refine_ls_wR_factor_gt 0.1258
_refine_ls_wR_factor_ref 0.1312
_reflns_number_gt 11452
_reflns_number_total 14695
_reflns_threshold_expression >2sigma(I)
_cod_data_source_file b202540j.txt
_cod_data_source_block 1
_cod_depositor_comments
;
The following automatic conversions were performed:

'_symmetry_cell_setting' value 'Triclinic' changed to 'triclinic'
according to
/usr/data/users/saulius/automatic-downloads/retrospective/RSC/lib/dictionaries/cif_core.dic
dictionary named 'cif_core.dic' version 2.4.2 from 2011-04-26.

Automatic conversion script
Id: cif_fix_values 2281 2013-09-26 08:29:07Z andrius 
;
_cod_original_cell_volume 2101.8(8)
_cod_original_sg_symbol_H-M P-1
_cod_original_formula_sum 'C44 H57 Co3 Mo8 N12 O48.50 P V8'
_cod_database_code 7114006

loop_
_symmetry_equiv_pos_as_xyz
'x, y, z'
'-x, -y, -z'

loop_
_atom_site_label
_atom_site_type_symbol
_atom_site_fract_x
_atom_site_fract_y
_atom_site_fract_z
_atom_site_U_iso_or_equiv
_atom_site_adp_type
_atom_site_occupancy
_atom_site_symmetry_multiplicity
_atom_site_calc_flag
_atom_site_refinement_flags
Mo1 Mo 0.76968(3) 0.44323(2) 0.56282(3) 0.02294(7) Uani 1 1 d .
Mo2 Mo 0.46691(3) 0.22368(2) 0.43243(3) 0.02520(7) Uani 1 1 d .
Mo3 Mo 0.26367(3) 0.42815(2) 0.21477(2) 0.02395(7) Uani 1 1 d .
Mo4 Mo 0.56763(3) 0.64645(3) 0.34531(3) 0.02631(7) Uani 1 1 d .
V1 V 0.28558(5) 0.22160(5) 0.21609(5) 0.02476(12) Uani 1 1 d .
V2 V 0.53732(5) 0.36735(4) 0.27333(4) 0.01884(10) Uani 1 1 d .
V3 V 0.77294(5) 0.57093(5) 0.42535(5) 0.02225(11) Uani 1 1 d .
V4 V 0.81151(5) 0.72359(4) 0.63286(5) 0.02141(11) Uani 1 1 d .
Co1 Co 0.0000 0.0000 0.0000 0.02599(14) Uani 1 2 d S
Co2 Co 1.02941(5) 0.36247(4) 0.68605(4) 0.02575(10) Uani 1 1 d .
P1 P 0.5000 0.5000 0.5000 0.01765(19) Uani 1 2 d S
C1 C 1.1443(6) 0.6068(4) 0.8312(5) 0.0595(14) Uani 1 1 d .
H1A H 1.0738 0.6048 0.7740 0.071 Uiso 1 1 calc R
C2 C 1.2369(7) 0.7061(5) 0.9210(6) 0.0734(19) Uani 1 1 d .
H2A H 1.2291 0.7702 0.9257 0.088 Uiso 1 1 calc R
C3 C 1.3407(6) 0.7048(6) 1.0026(5) 0.079(2) Uani 1 1 d .
H3A H 1.4064 0.7699 1.0622 0.095 Uiso 1 1 calc R
C4 C 1.3489(5) 0.6077(5) 0.9974(5) 0.0607(15) Uani 1 1 d .
H4A H 1.4174 0.6071 1.0541 0.073 Uiso 1 1 calc R
C5 C 1.2555(4) 0.5155(4) 0.9086(3) 0.0447(11) Uani 1 1 d .
C6 C 1.2588(4) 0.4107(4) 0.8937(4) 0.0448(10) Uani 1 1 d .
C7 C 1.3458(5) 0.3941(6) 0.9759(5) 0.0651(16) Uani 1 1 d .
H7A H 1.4051 0.4506 1.0464 0.078 Uiso 1 1 calc R
C8 C 1.3430(6) 0.2922(6) 0.9515(5) 0.0705(18) Uani 1 1 d .
H8A H 1.4025 0.2811 1.0058 0.085 Uiso 1 1 calc R
C9 C 1.2531(6) 0.2058(6) 0.8474(5) 0.0646(16) Uani 1 1 d .
H9A H 1.2507 0.1371 0.8301 0.078 Uiso 1 1 calc R
C10 C 1.1672(5) 0.2287(5) 0.7707(5) 0.0521(12) Uani 1 1 d .
H10A H 1.1058 0.1726 0.7005 0.063 Uiso 1 1 calc R
C11 C 0.9347(6) 0.1519(4) 0.4883(4) 0.0537(13) Uani 1 1 d .
H11A H 1.0012 0.1909 0.4827 0.064 Uiso 1 1 calc R
C12 C 0.8585(8) 0.0413(5) 0.4169(6) 0.090(2) Uani 1 1 d .
H12A H 0.8740 0.0068 0.3637 0.108 Uiso 1 1 calc R
C13 C 0.7626(9) -0.0145(5) 0.4259(8) 0.109(3) Uani 1 1 d .
H13A H 0.7104 -0.0877 0.3782 0.130 Uiso 1 1 calc R
C14 C 0.7433(7) 0.0367(5) 0.5047(7) 0.087(2) Uani 1 1 d .
H14A H 0.6790 -0.0019 0.5129 0.104 Uiso 1 1 calc R
C15 C 0.8167(4) 0.1442(3) 0.5722(4) 0.0457(11) Uani 1 1 d .
C16 C 0.8018(4) 0.2067(4) 0.6607(4) 0.0409(10) Uani 1 1 d .
C17 C 0.6961(5) 0.1689(5) 0.6690(5) 0.0567(14) Uani 1 1 d .
H17A H 0.6297 0.1006 0.6175 0.068 Uiso 1 1 calc R
C18 C 0.6898(6) 0.2326(6) 0.7538(6) 0.0658(18) Uani 1 1 d .
H18A H 0.6193 0.2082 0.7603 0.079 Uiso 1 1 calc R
C19 C 0.7884(6) 0.3319(5) 0.8278(6) 0.0595(16) Uani 1 1 d .
H19A H 0.7862 0.3767 0.8856 0.071 Uiso 1 1 calc R
C20 C 0.8921(5) 0.3656(4) 0.8162(4) 0.0461(11) Uani 1 1 d .
H20A H 0.9606 0.4327 0.8683 0.055 Uiso 1 1 calc R
C21 C -0.1000(6) 0.1453(5) -0.0736(5) 0.0650(16) Uani 1 1 d .
H21A H -0.1868 0.0920 -0.1297 0.078 Uiso 1 1 calc R
H21B H -0.0985 0.2167 -0.0554 0.078 Uiso 1 1 calc R
C22 C -0.0204(7) 0.1389(5) -0.1169(6) 0.078(2) Uani 1 1 d .
H22A H 0.0636 0.1987 -0.0650 0.093 Uiso 1 1 calc R
H22B H -0.0546 0.1456 -0.1866 0.093 Uiso 1 1 calc R
N1 N 1.1536(3) 0.5149(3) 0.8250(3) 0.0423(8) Uani 1 1 d .
N2 N 1.1677(3) 0.3267(3) 0.7922(3) 0.0395(8) Uani 1 1 d .
N3 N 0.9125(4) 0.2007(3) 0.5635(3) 0.0385(8) Uani 1 1 d .
N4 N 0.8972(3) 0.3055(3) 0.7332(3) 0.0357(7) Uani 1 1 d .
N5 N -0.0580(4) 0.1258(3) 0.0253(3) 0.0442(9) Uani 1 1 d .
H5A H -0.1218 0.1063 0.0380 0.053 Uiso 1 1 calc R
H5B H 0.0074 0.1866 0.0849 0.053 Uiso 1 1 calc R
N6 N -0.0096(4) 0.0324(3) -0.1366(3) 0.0494(10) Uani 1 1 d .
H6A H 0.0608 0.0384 -0.1388 0.059 Uiso 1 1 calc R
H6B H -0.0778 -0.0210 -0.2013 0.059 Uiso 1 1 calc R
O1 O 0.5569(3) 0.3076(2) 0.1768(2) 0.0361(6) Uani 1 1 d .
O2 O 0.4588(2) 0.2445(2) 0.3010(2) 0.0362(6) Uani 1 1 d .
O3 O 0.1909(3) 0.3003(2) 0.2392(2) 0.0330(6) Uani 1 1 d .
O4 O 0.8980(3) 0.4172(2) 0.5958(3) 0.0377(7) Uani 1 1 d .
O5 O 0.7398(3) 0.6928(3) 0.4730(2) 0.0412(7) Uani 1 1 d .
O6 O 0.5952(3) 0.7136(2) 0.2734(3) 0.0402(7) Uani 1 1 d .
O7 O 0.8374(3) 0.5935(2) 0.5787(2) 0.0380(7) Uani 1 1 d .
O8 O 0.8849(2) 0.6006(2) 0.3962(2) 0.0337(6) Uani 1 1 d .
O9 O 0.7074(3) 0.4232(2) 0.4078(2) 0.0382(7) Uani 1 1 d .
O10 O 0.4552(3) 0.0977(2) 0.4037(3) 0.0454(8) Uani 1 1 d .
O11 O 0.3585(3) 0.3450(2) 0.1937(3) 0.0408(7) Uani 1 1 d .
O12 O 0.1949(3) 0.1091(2) 0.0992(2) 0.0367(6) Uani 1 1 d .
O13 O 0.2890(3) 0.2006(3) 0.3438(3) 0.0431(7) Uani 1 1 d .
O14 O 0.6066(3) 0.5222(2) 0.2998(3) 0.0399(7) Uani 1 1 d .
O15 O 0.1530(3) 0.3981(3) 0.0861(2) 0.0467(8) Uani 1 1 d .
O16 O 0.9500(3) 0.8207(2) 0.6922(3) 0.0384(6) Uani 1 1 d .
O17 O 0.6433(3) 0.3078(3) 0.5131(3) 0.0708(13) Uani 1 1 d .
O18 O 0.3943(3) 0.5536(2) 0.2479(4) 0.0749(15) Uani 1 1 d .
O19 O 0.4248(4) 0.3851(4) 0.4884(4) 0.0220(9) Uani 0.50 1 d P
O20 O 0.4754(4) 0.4869(4) 0.3828(4) 0.0207(8) Uani 0.50 1 d P
O21 O 0.5416(4) 0.7418(4) 0.4392(3) 0.0794(15) Uani 1 1 d .
O22 O 0.3598(4) 0.4610(4) 0.4195(4) 0.0213(8) Uani 0.50 1 d P
O23 O 0.5504(4) 0.4233(4) 0.4607(4) 0.0224(9) Uani 0.50 1 d P
O24 O 0.2106(5) 0.5044(3) 0.2972(3) 0.0712(14) Uani 1 1 d .
O1W O 1.1275(9) 0.6819(9) 0.6396(7) 0.080(3) Uani 0.50 1 d P
O2W O 1.2209(12) 0.9408(12) 0.8346(14) 0.160(7) Uani 0.50 1 d P
O3W O 1.3427(13) 1.0119(10) 1.0367(14) 0.151(7) Uani 0.50 1 d P
O4W O 1.4839(15) 0.9858(9) 1.2076(13) 0.144(6) Uani 0.50 1 d P
O5W O 1.3297(19) 0.8390(18) 0.767(2) 0.113(9) Uani 0.25 1 d P

loop_
_atom_site_aniso_label
_atom_site_aniso_U_11
_atom_site_aniso_U_22
_atom_site_aniso_U_33
_atom_site_aniso_U_23
_atom_site_aniso_U_13
_atom_site_aniso_U_12
Mo1 0.01986(13) 0.02920(14) 0.02797(15) 0.01697(12) 0.01476(12) 0.01329(11)
Mo2 0.02836(15) 0.02063(13) 0.02511(14) 0.01007(11) 0.01251(12) 0.01087(11)
Mo3 0.02143(14) 0.02407(14) 0.02063(13) 0.00900(11) 0.00782(11) 0.00815(11)
Mo4 0.02678(15) 0.03387(16) 0.03331(16) 0.02316(13) 0.02062(13) 0.01659(13)
V1 0.0218(3) 0.0211(3) 0.0223(3) 0.0051(2) 0.0090(2) 0.0056(2)
V2 0.0199(2) 0.0191(2) 0.0178(2) 0.00580(19) 0.0122(2) 0.00721(19)
V3 0.0193(3) 0.0268(3) 0.0259(3) 0.0137(2) 0.0150(2) 0.0096(2)
V4 0.0151(2) 0.0216(2) 0.0196(2) 0.0050(2) 0.0087(2) 0.00195(19)
Co1 0.0266(3) 0.0204(3) 0.0218(3) 0.0072(2) 0.0079(3) 0.0078(2)
Co2 0.0245(2) 0.0311(2) 0.0269(2) 0.0154(2) 0.0159(2) 0.01222(19)
P1 0.0162(5) 0.0193(5) 0.0188(5) 0.0091(4) 0.0099(4) 0.0073(4)
C1 0.055(3) 0.040(3) 0.066(4) 0.009(2) 0.031(3) 0.012(2)
C2 0.081(5) 0.047(3) 0.077(4) 0.004(3) 0.053(4) 0.012(3)
C3 0.055(4) 0.084(5) 0.045(3) -0.007(3) 0.030(3) -0.013(3)
C4 0.048(3) 0.064(3) 0.042(3) 0.006(3) 0.025(2) 0.003(3)
C5 0.031(2) 0.062(3) 0.0240(18) 0.0057(19) 0.0171(17) 0.008(2)
C6 0.033(2) 0.075(3) 0.031(2) 0.024(2) 0.0193(18) 0.023(2)
C7 0.050(3) 0.114(5) 0.039(3) 0.037(3) 0.023(2) 0.041(3)
C8 0.061(4) 0.132(6) 0.062(4) 0.066(4) 0.039(3) 0.063(4)
C9 0.076(4) 0.097(5) 0.074(4) 0.065(4) 0.051(4) 0.063(4)
C10 0.056(3) 0.071(3) 0.053(3) 0.041(3) 0.031(3) 0.041(3)
C11 0.070(4) 0.037(2) 0.049(3) 0.011(2) 0.037(3) 0.014(2)
C12 0.132(7) 0.041(3) 0.075(5) 0.000(3) 0.063(5) 0.018(4)
C13 0.136(8) 0.034(3) 0.116(7) 0.009(4) 0.073(6) -0.003(4)
C14 0.093(5) 0.045(3) 0.093(5) 0.016(3) 0.057(5) -0.007(3)
C15 0.041(2) 0.033(2) 0.048(3) 0.0202(19) 0.019(2) 0.0015(18)
C16 0.034(2) 0.051(2) 0.054(3) 0.041(2) 0.027(2) 0.0190(19)
C17 0.039(3) 0.075(4) 0.075(4) 0.054(3) 0.035(3) 0.021(2)
C18 0.057(3) 0.106(5) 0.100(5) 0.083(4) 0.061(4) 0.053(4)
C19 0.075(4) 0.089(4) 0.087(4) 0.070(4) 0.067(4) 0.060(4)
C20 0.059(3) 0.061(3) 0.060(3) 0.043(3) 0.046(3) 0.039(2)
C21 0.075(4) 0.060(3) 0.061(3) 0.034(3) 0.022(3) 0.042(3)
C22 0.102(5) 0.081(4) 0.081(5) 0.065(4) 0.049(4) 0.048(4)
N1 0.0346(19) 0.0415(19) 0.039(2) 0.0074(16) 0.0194(16) 0.0106(16)
N2 0.0379(19) 0.056(2) 0.0335(17) 0.0245(17) 0.0201(16) 0.0257(17)
N3 0.042(2) 0.0314(16) 0.0403(19) 0.0165(15) 0.0228(17) 0.0097(15)
N4 0.0384(18) 0.0458(19) 0.046(2) 0.0336(17) 0.0294(17) 0.0236(16)
N5 0.0322(18) 0.0293(17) 0.053(2) 0.0100(16) 0.0122(17) 0.0129(14)
N6 0.057(3) 0.040(2) 0.036(2) 0.0139(17) 0.0212(19) 0.0089(18)
O1 0.0361(15) 0.0443(16) 0.0299(14) 0.0124(12) 0.0201(12) 0.0190(13)
O2 0.0225(13) 0.0492(16) 0.0328(14) 0.0240(13) 0.0126(11) 0.0073(12)
O3 0.0452(16) 0.0308(13) 0.0413(15) 0.0201(12) 0.0323(14) 0.0205(12)
O4 0.0336(14) 0.0580(18) 0.0532(18) 0.0403(16) 0.0309(14) 0.0323(14)
O5 0.0439(17) 0.0507(17) 0.0231(13) 0.0068(13) 0.0116(12) 0.0310(15)
O6 0.0431(17) 0.0491(17) 0.0526(19) 0.0375(16) 0.0335(15) 0.0230(14)
O7 0.0605(19) 0.0241(12) 0.0266(13) 0.0112(11) 0.0228(14) 0.0147(13)
O8 0.0278(13) 0.0454(16) 0.0421(16) 0.0239(13) 0.0265(13) 0.0161(12)
O9 0.0451(17) 0.0263(13) 0.0222(12) 0.0118(11) 0.0070(12) 0.0038(12)
O10 0.056(2) 0.0253(13) 0.0454(18) 0.0134(13) 0.0189(16) 0.0184(14)
O11 0.0317(15) 0.0361(15) 0.072(2) 0.0322(15) 0.0331(16) 0.0196(12)
O12 0.0335(15) 0.0276(13) 0.0275(13) -0.0005(11) 0.0101(12) 0.0066(11)
O13 0.0387(16) 0.074(2) 0.0390(16) 0.0324(16) 0.0262(14) 0.0360(16)
O14 0.0223(13) 0.0253(13) 0.0537(19) 0.0108(13) 0.0100(13) 0.0079(11)
O15 0.0521(19) 0.0457(17) 0.0237(13) 0.0105(13) 0.0053(13) 0.0247(15)
O16 0.0286(14) 0.0319(14) 0.0415(16) 0.0086(12) 0.0190(13) 0.0016(11)
O17 0.0401(18) 0.072(2) 0.0416(18) 0.0410(18) -0.0072(15) -0.0223(17)
O18 0.0263(16) 0.0281(15) 0.159(4) 0.035(2) 0.040(2) 0.0151(13)
O19 0.020(2) 0.022(2) 0.027(2) 0.0121(18) 0.0137(19) 0.0078(17)
O20 0.022(2) 0.023(2) 0.019(2) 0.0106(18) 0.0125(18) 0.0087(17)
O21 0.081(3) 0.160(4) 0.0284(16) 0.035(2) 0.0280(18) 0.098(3)
O22 0.015(2) 0.023(2) 0.020(2) 0.0074(17) 0.0059(17) 0.0058(17)
O23 0.020(2) 0.021(2) 0.023(2) 0.0071(18) 0.0111(18) 0.0091(17)
O24 0.167(4) 0.0442(18) 0.077(3) 0.0439(19) 0.103(3) 0.063(2)
O1W 0.086(6) 0.156(9) 0.068(5) 0.073(6) 0.058(5) 0.090(7)
O2W 0.078(9) 0.146(12) 0.167(14) 0.087(11) -0.005(9) 0.022(8)
O3W 0.132(11) 0.111(9) 0.211(16) 0.009(10) 0.120(12) 0.065(9)
O4W 0.189(15) 0.074(7) 0.155(13) 0.005(8) 0.129(13) 0.021(8)
O5W 0.080(14) 0.126(17) 0.21(3) 0.124(19) 0.080(17) 0.084(14)

loop_
_atom_type_symbol
_atom_type_description
_atom_type_scat_dispersion_real
_atom_type_scat_dispersion_imag
_atom_type_scat_source
C C 0.0033 0.0016 'International Tables Vol C Tables 4.2.6.8 and 6.1.1.4'
H H 0.0000 0.0000 'International Tables Vol C Tables 4.2.6.8 and 6.1.1.4'
O O 0.0106 0.0060 'International Tables Vol C Tables 4.2.6.8 and 6.1.1.4'
N N 0.0061 0.0033 'International Tables Vol C Tables 4.2.6.8 and 6.1.1.4'
P P 0.1023 0.0942 'International Tables Vol C Tables 4.2.6.8 and 6.1.1.4'
V V 0.3005 0.5294 'International Tables Vol C Tables 4.2.6.8 and 6.1.1.4'
Mo Mo -1.6832 0.6857 'International Tables Vol C Tables 4.2.6.8 and 6.1.1.4'
Co Co 0.3494 0.9721 'International Tables Vol C Tables 4.2.6.8 and 6.1.1.4'

loop_
_geom_angle_atom_site_label_1
_geom_angle_atom_site_label_2
_geom_angle_atom_site_label_3
_geom_angle
_geom_angle_site_symmetry_1
_geom_angle_site_symmetry_3
O4 Mo1 O17 101.37(18) . .
O4 Mo1 O24 99.60(19) . 2_666
O17 Mo1 O24 94.00(18) . 2_666
O4 Mo1 O9 102.76(15) . .
O17 Mo1 O9 90.22(14) . .
O24 Mo1 O9 155.94(16) 2_666 .
O4 Mo1 O7 102.09(14) . .
O17 Mo1 O7 155.22(16) . .
O24 Mo1 O7 89.87(13) 2_666 .
O9 Mo1 O7 76.92(12) . .
O4 Mo1 O22 158.99(16) . 2_666
O17 Mo1 O22 93.90(19) . 2_666
O24 Mo1 O22 64.69(18) 2_666 2_666
O9 Mo1 O22 91.41(14) . 2_666
O7 Mo1 O22 65.78(14) . 2_666
O4 Mo1 O23 160.85(16) . .
O17 Mo1 O23 65.03(18) . .
O24 Mo1 O23 95.0(2) 2_666 .
O9 Mo1 O23 65.52(15) . .
O7 Mo1 O23 90.26(15) . .
O22 Mo1 O23 40.16(15) 2_666 .
O4 Mo1 V3 106.35(9) . .
O17 Mo1 V3 125.40(10) . .
O24 Mo1 V3 125.42(10) 2_666 .
O9 Mo1 V3 38.44(8) . .
O7 Mo1 V3 38.49(8) . .
O22 Mo1 V3 75.38(11) 2_666 .
O23 Mo1 V3 74.45(11) . .
O10 Mo2 O21 102.00(19) . 2_666
O10 Mo2 O17 102.16(19) . .
O21 Mo2 O17 92.72(19) 2_666 .
O10 Mo2 O13 103.65(16) . .
O21 Mo2 O13 89.95(14) 2_666 .
O17 Mo2 O13 152.89(16) . .
O10 Mo2 O2 103.06(15) . .
O21 Mo2 O2 153.92(16) 2_666 .
O17 Mo2 O2 88.96(13) . .
O13 Mo2 O2 77.27(12) . .
O10 Mo2 O19 159.88(16) . .
O21 Mo2 O19 63.57(17) 2_666 .
O17 Mo2 O19 92.88(19) . .
O13 Mo2 O19 64.37(15) . .
O2 Mo2 O19 90.36(14) . .
O10 Mo2 V1 107.16(13) . .
O21 Mo2 V1 125.39(10) 2_666 .
O17 Mo2 V1 123.63(10) . .
O13 Mo2 V1 39.00(9) . .
O2 Mo2 V1 38.27(8) . .
O19 Mo2 V1 74.33(12) . .
O15 Mo3 O18 102.0(2) . .
O15 Mo3 O24 100.53(19) . .
O18 Mo3 O24 93.23(18) . .
O15 Mo3 O11 104.39(16) . .
O18 Mo3 O11 89.95(12) . .
O24 Mo3 O11 153.63(17) . .
O15 Mo3 O3 103.16(16) . .
O18 Mo3 O3 153.95(17) . .
O24 Mo3 O3 88.83(12) . .
O11 Mo3 O3 77.30(11) . .
O15 Mo3 O20 161.15(16) . .
O18 Mo3 O20 64.24(18) . .
O24 Mo3 O20 93.33(19) . .
O11 Mo3 O20 64.67(15) . .
O3 Mo3 O20 89.73(14) . .
O15 Mo3 V1 107.40(12) . .
O18 Mo3 V1 125.10(9) . .
O24 Mo3 V1 124.41(9) . .
O11 Mo3 V1 38.49(8) . .
O3 Mo3 V1 38.82(7) . .
O20 Mo3 V1 74.20(11) . .
O6 Mo4 O21 101.58(19) . .
O6 Mo4 O18 101.23(19) . .
O21 Mo4 O18 93.95(19) . .
O6 Mo4 O5 103.74(15) . .
O21 Mo4 O5 89.19(14) . .
O18 Mo4 O5 153.65(16) . .
O6 Mo4 O14 103.46(14) . .
O21 Mo4 O14 153.64(17) . .
O18 Mo4 O14 89.15(13) . .
O5 Mo4 O14 77.04(12) . .
O6 Mo4 V3 107.49(10) . .
O21 Mo4 V3 124.30(11) . .
O18 Mo4 V3 124.28(9) . .
O5 Mo4 V3 38.51(8) . .
O14 Mo4 V3 38.53(9) . .
O12 V1 O2 114.41(15) . .
O12 V1 O11 112.38(16) . .
O2 V1 O11 84.22(12) . .
O12 V1 O3 111.65(14) . .
O2 V1 O3 133.91(14) . .
O11 V1 O3 79.90(11) . .
O12 V1 O13 112.99(15) . .
O2 V1 O13 79.43(12) . .
O11 V1 O13 134.58(16) . .
O3 V1 O13 81.70(12) . .
O12 V1 V2 120.46(12) . .
O2 V1 V2 42.29(8) . .
O11 V1 V2 42.00(9) . .
O3 V1 V2 111.71(9) . .
O13 V1 V2 111.89(11) . .
O12 V1 V4 119.10(11) . 2_666
O2 V1 V4 110.19(9) . 2_666
O11 V1 V4 111.32(10) . 2_666
O3 V1 V4 41.19(8) . 2_666
O13 V1 V4 40.53(9) . 2_666
V2 V1 V4 120.44(4) . 2_666
O12 V1 Mo3 118.90(11) . .
O2 V1 Mo3 112.76(10) . .
O11 V1 Mo3 39.56(8) . .
O3 V1 Mo3 40.35(8) . .
O13 V1 Mo3 111.86(10) . .
V2 V1 Mo3 75.73(3) . .
V4 V1 Mo3 75.83(3) 2_666 .
O12 V1 Mo2 121.46(11) . .
O2 V1 Mo2 39.66(8) . .
O11 V1 Mo2 112.99(11) . .
O3 V1 Mo2 110.98(9) . .
O13 V1 Mo2 39.77(9) . .
V2 V1 Mo2 76.17(4) . .
V4 V1 Mo2 74.42(3) 2_666 .
Mo3 V1 Mo2 119.61(5) . .
O1 V2 O11 104.23(15) . .
O1 V2 O9 101.58(15) . .
O11 V2 O9 154.19(14) . .
O1 V2 O2 101.61(14) . .
O11 V2 O2 81.06(12) . .
O9 V2 O2 93.79(12) . .
O1 V2 O14 103.73(15) . .
O11 V2 O14 93.32(12) . .
O9 V2 O14 80.52(12) . .
O2 V2 O14 154.65(13) . .
O1 V2 V1 105.31(12) . .
O11 V2 V1 40.57(8) . .
O9 V2 V1 130.44(9) . .
O2 V2 V1 40.55(8) . .
O14 V2 V1 130.21(9) . .
O1 V2 V3 104.98(11) . .
O11 V2 V3 129.63(9) . .
O9 V2 V3 40.51(8) . .
O2 V2 V3 130.55(9) . .
O14 V2 V3 40.08(9) . .
V1 V2 V3 149.71(3) . .
O8 V3 O5 112.16(15) . .
O8 V3 O14 112.88(15) . .
O5 V3 O14 80.30(13) . .
O8 V3 O7 113.11(15) . .
O5 V3 O7 82.44(13) . .
O14 V3 O7 134.02(15) . .
O8 V3 O9 113.37(14) . .
O5 V3 O9 134.45(15) . .
O14 V3 O9 83.67(13) . .
O7 V3 O9 78.81(12) . .
O8 V3 V2 120.00(11) . .
O5 V3 V2 112.27(10) . .
O14 V3 V2 41.97(9) . .
O7 V3 V2 110.84(10) . .
O9 V3 V2 41.76(9) . .
O8 V3 V4 119.24(11) . .
O5 V3 V4 41.25(9) . .
O14 V3 V4 111.57(10) . .
O7 V3 V4 41.23(8) . .
O9 V3 V4 110.72(10) . .
V2 V3 V4 120.76(4) . .
O8 V3 Mo4 120.06(10) . .
O5 V3 Mo4 40.12(9) . .
O14 V3 Mo4 40.18(8) . .
O7 V3 Mo4 111.60(10) . .
O9 V3 Mo4 112.72(10) . .
V2 V3 Mo4 76.23(4) . .
V4 V3 Mo4 75.42(4) . .
O8 V3 Mo1 121.12(10) . .
O5 V3 Mo1 111.40(10) . .
O14 V3 Mo1 111.82(10) . .
O7 V3 Mo1 39.55(8) . .
O9 V3 Mo1 39.26(8) . .
V2 V3 Mo1 75.06(4) . .
V4 V3 Mo1 75.02(3) . .
Mo4 V3 Mo1 118.81(3) . .
O16 V4 O13 102.98(15) . 2_666
O16 V4 O7 102.66(15) . .
O13 V4 O7 154.35(14) 2_666 .
O16 V4 O5 102.87(16) . .
O13 V4 O5 95.56(12) 2_666 .
O7 V4 O5 79.49(12) . .
O16 V4 O3 102.45(15) . 2_666
O13 V4 O3 79.65(12) 2_666 2_666
O7 V4 O3 94.06(11) . 2_666
O5 V4 O3 154.66(14) . 2_666
O16 V4 V3 105.25(12) . .
O13 V4 V3 131.10(10) 2_666 .
O7 V4 V3 39.99(8) . .
O5 V4 V3 39.54(8) . .
O3 V4 V3 130.28(8) 2_666 .
O16 V4 V1 105.65(11) . 2_666
O13 V4 V1 40.02(9) 2_666 2_666
O7 V4 V1 129.65(9) . 2_666
O5 V4 V1 131.36(9) . 2_666
O3 V4 V1 39.65(8) 2_666 2_666
V3 V4 V1 149.08(3) . 2_666
O12 Co1 O12 180.0(2) . 2
O12 Co1 N5 93.02(13) . .
O12 Co1 N5 86.98(13) 2 .
O12 Co1 N5 86.98(13) . 2
O12 Co1 N5 93.02(13) 2 2
N5 Co1 N5 180.0(3) . 2
O12 Co1 N6 90.35(15) . 2
O12 Co1 N6 89.65(15) 2 2
N5 Co1 N6 97.98(17) . 2
N5 Co1 N6 82.02(17) 2 2
O12 Co1 N6 89.65(15) . .
O12 Co1 N6 90.35(15) 2 .
N5 Co1 N6 82.02(17) . .
N5 Co1 N6 97.98(17) 2 .
N6 Co1 N6 180.00(19) 2 .
O8 Co2 N2 96.37(13) 2_766 .
O8 Co2 N3 92.80(13) 2_766 .
N2 Co2 N3 95.03(16) . .
O8 Co2 N1 92.15(14) 2_766 .
N2 Co2 N1 78.06(16) . .
N3 Co2 N1 171.91(15) . .
O8 Co2 N4 165.69(14) 2_766 .
N2 Co2 N4 94.89(14) . .
N3 Co2 N4 77.42(15) . .
N1 Co2 N4 98.80(15) . .
O8 Co2 O4 85.64(11) 2_766 .
N2 Co2 O4 172.87(14) . .
N3 Co2 O4 91.70(15) . .
N1 Co2 O4 95.05(15) . .
N4 Co2 O4 84.25(12) . .
O22 P1 O22 180.0(3) 2_666 .
O22 P1 O23 112.0(3) 2_666 2_666
O22 P1 O23 68.0(3) . 2_666
O22 P1 O23 68.0(2) 2_666 .
O22 P1 O23 112.0(3) . .
O23 P1 O23 180.000(2) 2_666 .
O22 P1 O20 69.9(2) 2_666 2_666
O22 P1 O20 110.1(2) . 2_666
O23 P1 O20 70.5(2) 2_666 2_666
O23 P1 O20 109.5(2) . 2_666
O22 P1 O20 110.1(2) 2_666 .
O22 P1 O20 69.9(2) . .
O23 P1 O20 109.5(2) 2_666 .
O23 P1 O20 70.5(2) . .
O20 P1 O20 180.000(1) 2_666 .
O22 P1 O19 108.7(2) 2_666 .
O22 P1 O19 71.3(2) . .
O23 P1 O19 108.9(2) 2_666 .
O23 P1 O19 71.1(2) . .
O20 P1 O19 72.5(2) 2_666 .
O20 P1 O19 107.5(2) . .
O22 P1 O19 71.3(2) 2_666 2_666
O22 P1 O19 108.7(2) . 2_666
O23 P1 O19 71.1(2) 2_666 2_666
O23 P1 O19 108.9(2) . 2_666
O20 P1 O19 107.5(2) 2_666 2_666
O20 P1 O19 72.5(2) . 2_666
O19 P1 O19 180.0(4) . 2_666
N1 C1 C2 121.9(6) . .
C3 C2 C1 116.8(6) . .
C2 C3 C4 121.2(6) . .
C5 C4 C3 118.3(6) . .
C4 C5 N1 121.6(5) . .
C4 C5 C6 122.1(5) . .
N1 C5 C6 116.3(4) . .
N2 C6 C7 120.7(5) . .
N2 C6 C5 115.5(4) . .
C7 C6 C5 123.8(5) . .
C8 C7 C6 119.0(6) . .
C7 C8 C9 121.4(5) . .
C10 C9 C8 115.9(6) . .
N2 C10 C9 123.9(6) . .
N3 C11 C12 120.2(5) . .
C13 C12 C11 119.5(6) . .
C12 C13 C14 119.2(6) . .
C13 C14 C15 120.6(6) . .
N3 C15 C14 120.5(5) . .
N3 C15 C16 115.3(4) . .
C14 C15 C16 124.1(5) . .
N4 C16 C17 120.7(5) . .
N4 C16 C15 115.7(3) . .
C17 C16 C15 123.5(5) . .
C18 C17 C16 119.7(5) . .
C19 C18 C17 118.8(5) . .
C18 C19 C20 119.2(5) . .
N4 C20 C19 122.1(5) . .
C22 C21 N5 110.7(5) . .
C21 C22 N6 111.5(5) . .
C1 N1 C5 120.1(5) . .
C1 N1 Co2 125.1(4) . .
C5 N1 Co2 114.5(3) . .
C10 N2 C6 119.0(4) . .
C10 N2 Co2 125.6(3) . .
C6 N2 Co2 115.2(3) . .
C11 N3 C15 119.9(4) . .
C11 N3 Co2 124.2(3) . .
C15 N3 Co2 115.6(3) . .
C20 N4 C16 119.4(4) . .
C20 N4 Co2 124.9(3) . .
C16 N4 Co2 114.8(3) . .
C21 N5 Co1 108.4(3) . .
C22 N6 Co1 105.5(3) . .
V1 O2 Mo2 102.07(12) . .
V1 O2 V2 97.16(13) . .
Mo2 O2 V2 136.11(16) . .
V1 O3 V4 99.16(12) . 2_666
V1 O3 Mo3 100.83(12) . .
V4 O3 Mo3 135.85(15) 2_666 .
Mo1 O4 Co2 152.53(16) . .
V3 O5 Mo4 101.37(14) . .
V3 O5 V4 99.21(14) . .
Mo4 O5 V4 134.80(17) . .
V3 O7 Mo1 101.96(13) . .
V3 O7 V4 98.78(13) . .
Mo1 O7 V4 135.11(17) . .
V3 O8 Co2 159.03(18) . 2_766
V3 O9 Mo1 102.30(13) . .
V3 O9 V2 97.73(13) . .
Mo1 O9 V2 134.89(17) . .
V1 O11 Mo3 101.96(13) . .
V1 O11 V2 97.42(13) . .
Mo3 O11 V2 135.74(18) . .
V1 O12 Co1 135.91(17) . .
V1 O13 V4 99.45(14) . 2_666
V1 O13 Mo2 101.23(13) . .
V4 O13 Mo2 134.65(18) 2_666 .
V3 O14 Mo4 101.29(14) . .
V3 O14 V2 97.96(14) . .
Mo4 O14 V2 135.72(16) . .
Mo1 O17 Mo2 143.9(3) . .
Mo3 O18 Mo4 143.9(3) . .
P1 O19 O23 52.98(19) . .
P1 O19 O22 52.79(19) . .
O23 O19 O22 88.6(3) . .
P1 O19 Mo2 124.8(2) . .
O23 O19 Mo2 71.8(2) . .
O22 O19 Mo2 135.5(3) . .
P1 O20 O22 54.0(2) . .
P1 O20 O23 53.8(2) . .
O22 O20 O23 90.7(3) . .
P1 O20 Mo3 125.5(2) . .
O22 O20 Mo3 71.6(2) . .
O23 O20 Mo3 135.8(3) . .
Mo4 O21 Mo2 144.5(3) . 2_666
P1 O22 O23 56.1(2) . 2_666
P1 O22 O20 56.2(2) . .
O23 O22 O20 93.2(3) 2_666 .
P1 O22 O19 55.9(2) . .
O23 O22 O19 92.0(3) 2_666 .
O20 O22 O19 90.4(3) . .
P1 O22 Mo1 126.0(2) . 2_666
O23 O22 Mo1 69.9(2) 2_666 2_666
O20 O22 Mo1 131.2(3) . 2_666
O19 O22 Mo1 133.9(3) . 2_666
P1 O23 O22 55.9(2) . 2_666
P1 O23 O20 55.7(2) . .
O22 O23 O20 92.9(3) 2_666 .
P1 O23 O19 55.9(2) . .
O22 O23 O19 91.7(3) 2_666 .
O20 O23 O19 89.9(3) . .
P1 O23 Mo1 125.7(3) . .
O22 O23 Mo1 69.9(2) 2_666 .
O20 O23 Mo1 135.5(3) . .
O19 O23 Mo1 129.8(3) . .
Mo1 O24 Mo3 143.4(3) 2_666 .

loop_
_geom_bond_atom_site_label_1
_geom_bond_atom_site_label_2
_geom_bond_distance
_geom_bond_site_symmetry_2
Mo1 O4 1.689(3) .
Mo1 O17 1.853(3) .
Mo1 O24 1.860(3) 2_666
Mo1 O9 1.969(3) .
Mo1 O7 1.979(3) .
Mo1 O22 2.468(4) 2_666
Mo1 O23 2.468(5) .
Mo1 V3 3.0397(10) .
Mo2 O10 1.674(3) .
Mo2 O21 1.866(3) 2_666
Mo2 O17 1.873(4) .
Mo2 O13 1.980(3) .
Mo2 O2 1.981(3) .
Mo2 O19 2.505(4) .
Mo2 V1 3.0355(14) .
Mo3 O15 1.663(3) .
Mo3 O18 1.858(3) .
Mo3 O24 1.867(3) .
Mo3 O11 1.969(3) .
Mo3 O3 1.994(3) .
Mo3 O20 2.502(5) .
Mo3 V1 3.0251(9) .
Mo4 O6 1.666(3) .
Mo4 O21 1.865(3) .
Mo4 O18 1.870(4) .
Mo4 O5 1.985(3) .
Mo4 O14 1.987(3) .
Mo4 V3 3.0197(11) .
V1 O12 1.650(3) .
V1 O2 1.923(3) .
V1 O11 1.924(3) .
V1 O3 1.931(3) .
V1 O13 1.948(3) .
V1 V2 2.9339(16) .
V1 V4 2.9874(11) 2_666
V2 O1 1.597(3) .
V2 O11 1.980(3) .
V2 O9 1.983(3) .
V2 O2 1.990(3) .
V2 O14 1.992(3) .
V2 V3 2.951(2) .
V3 O8 1.640(2) .
V3 O5 1.918(3) .
V3 O14 1.918(3) .
V3 O7 1.934(3) .
V3 O9 1.934(3) .
V3 V4 2.9737(15) .
V4 O16 1.602(3) .
V4 O13 1.968(3) 2_666
V4 O7 1.983(3) .
V4 O5 1.986(3) .
V4 O3 1.993(3) 2_666
V4 V1 2.9874(11) 2_666
Co1 O12 2.110(3) .
Co1 O12 2.110(3) 2
Co1 N5 2.119(3) .
Co1 N5 2.119(3) 2
Co1 N6 2.123(4) 2
Co1 N6 2.123(4) .
Co2 O8 2.008(2) 2_766
Co2 N2 2.106(4) .
Co2 N3 2.111(4) .
Co2 N1 2.113(4) .
Co2 N4 2.124(3) .
Co2 O4 2.145(3) .
P1 O22 1.513(4) 2_666
P1 O22 1.513(4) .
P1 O23 1.517(4) 2_666
P1 O23 1.517(4) .
P1 O20 1.554(4) 2_666
P1 O20 1.554(4) .
P1 O19 1.573(4) .
P1 O19 1.573(4) 2_666
C1 N1 1.325(6) .
C1 C2 1.393(8) .
C2 C3 1.381(10) .
C3 C4 1.395(10) .
C4 C5 1.339(7) .
C5 N1 1.366(6) .
C5 C6 1.461(7) .
C6 N2 1.363(6) .
C6 C7 1.388(7) .
C7 C8 1.382(9) .
C8 C9 1.393(9) .
C9 C10 1.392(7) .
C10 N2 1.342(6) .
C11 N3 1.317(6) .
C11 C12 1.401(7) .
C12 C13 1.345(10) .
C13 C14 1.345(10) .
C14 C15 1.356(7) .
C15 N3 1.345(5) .
C15 C16 1.480(7) .
C16 N4 1.339(6) .
C16 C17 1.383(6) .
C17 C18 1.377(9) .
C18 C19 1.359(9) .
C19 C20 1.382(6) .
C20 N4 1.324(6) .
C21 C22 1.416(9) .
C21 N5 1.449(7) .
C22 N6 1.519(7) .
O3 V4 1.993(3) 2_666
O8 Co2 2.008(2) 2_766
O13 V4 1.968(3) 2_666
O19 O23 1.798(6) .
O19 O22 1.799(6) .
O20 O22 1.756(6) .
O20 O23 1.773(6) .
O21 Mo2 1.866(3) 2_666
O22 O23 1.694(7) 2_666
O22 Mo1 2.468(4) 2_666
O23 O22 1.694(7) 2_666
O24 Mo1 1.860(3) 2_666
